data_2200077
loop_
_publ_author_name
'Batten, Stuart R.'
'Harris, Alexander R.'

_publ_section_title
;
 <i>trans</i>-Tetraaquabis(pyridine-3-carboxylate-\k<i>N</i>)nickel(II)
;
_journal_issue 1
_journal_name_full 'Acta Crystallographica Section E'
_journal_page_first m9
_journal_page_last m11
_journal_paper_doi 10.1107/S1600536800018742
_journal_volume 57
_journal_year 2001
_chemical_formula_iupac '[Ni (C6 H4 N O2)2 (H2 O)4]'
_chemical_formula_moiety 'C12 H16 N2 Ni O8'
_chemical_formula_sum 'C12 H16 N2 Ni O8'
_chemical_formula_weight 374.98
_chemical_name_common
;
trans-Bis(pyridine-3-carboxylate)tetraaquonickel(II)
;
_chemical_name_systematic
;
trans-Bis(pyridine-3-carboxylate)tetraaquonickel(II)
;
_space_group_IT_number 12
_symmetry_cell_setting monoclinic
_symmetry_space_group_name_Hall '-C 2y'
_symmetry_space_group_name_H-M 'C 1 2/m 1'
_cell_angle_alpha 90.00
_cell_angle_beta 118.137(2)
_cell_angle_gamma 90.00
_cell_formula_units_Z 2
_cell_length_a 14.0549(7)
_cell_length_b 6.8170(2)
_cell_length_c 8.4359(4)
_cell_measurement_reflns_used 5663
_cell_measurement_temperature 123(2)
_cell_measurement_theta_max 27.83
_cell_measurement_theta_min 2.74
_cell_volume 712.74(5)
_computing_cell_refinement 'DENZO-SMN (Otwinowski & Minor, 1997)'
_computing_data_collection 'COLLECT (Hooft, 1998)'
_computing_data_reduction DENZO-SMN
_computing_molecular_graphics 'ORTEPIII (Burnett & Johnson, 1996)'
_computing_publication_material SHELXL97
_computing_structure_refinement 'SHELXL97 (Sheldrick, 1997)'
_computing_structure_solution 'SHELXS97 (Sheldrick, 1997)'
_diffrn_ambient_temperature 123(2)
_diffrn_detector_area_resol_mean 9
_diffrn_measured_fraction_theta_full 1.000
_diffrn_measured_fraction_theta_max 1.000
_diffrn_measurement_device_type 'Nonius KappaCCD'
_diffrn_measurement_method '\f and \w'
_diffrn_radiation_monochromator graphite
_diffrn_radiation_source 'fine-focus sealed tube'
_diffrn_radiation_type MoK\a
_diffrn_radiation_wavelength .71073
_diffrn_reflns_av_R_equivalents .0504
_diffrn_reflns_av_sigmaI/netI .0397
_diffrn_reflns_limit_h_max 18
_diffrn_reflns_limit_h_min -18
_diffrn_reflns_limit_k_max 8
_diffrn_reflns_limit_k_min -8
_diffrn_reflns_limit_l_max 11
_diffrn_reflns_limit_l_min -11
_diffrn_reflns_number 5664
_diffrn_reflns_theta_full 27.50
_diffrn_reflns_theta_max 27.83
_diffrn_reflns_theta_min 2.74
_exptl_absorpt_coefficient_mu 1.408
_exptl_absorpt_correction_type none
_exptl_crystal_colour 'light blue'
_exptl_crystal_density_diffrn 1.747
_exptl_crystal_density_meas ?
_exptl_crystal_density_method 'not measured'
_exptl_crystal_description rod
_exptl_crystal_F_000 388
_exptl_crystal_size_max .30
_exptl_crystal_size_mid .05
_exptl_crystal_size_min .025
_refine_diff_density_max .373
_refine_diff_density_min -.341
_refine_ls_extinction_method none
_refine_ls_goodness_of_fit_ref 1.118
_refine_ls_hydrogen_treatment mixed
_refine_ls_matrix_type full
_refine_ls_number_parameters 76
_refine_ls_number_reflns 916
_refine_ls_number_restraints 0
_refine_ls_restrained_S_all 1.118
_refine_ls_R_factor_all .040
_refine_ls_R_factor_gt .032
_refine_ls_shift/su_max <0.001
_refine_ls_shift/su_mean .000
_refine_ls_structure_factor_coef Fsqd
_refine_ls_weighting_details 'calc w = 1/[\s^2^(Fo^2^)+(0.0108P)^2^+1.0314P] where P = (Fo^2^+2Fc^2^)/3'
_refine_ls_weighting_scheme calc
_refine_ls_wR_factor_ref .058
_reflns_number_gt 843
_reflns_number_total 916
_reflns_threshold_expression I>2\s(I)
_cod_data_source_file ob6008.cif
_cod_data_source_block I
_cod_depositor_comments
;
The following automatic conversions were performed:
'_symmetry_cell_setting' value 'Monoclinic' changed to 'monoclinic'
according to '/home/saulius/struct/CIF-dictionaries/cif_core.dic'
dictionary named 'cif_core.dic' version 2.4.1 from 2010-06-29.

Automatic conversion script
Id: cif_fix_enum 1527 2010-12-29 10:47:43Z saulius 

The following automatic conversions were performed:

'_symmetry_cell_setting' value 'Monoclinic' changed to 'monoclinic'
according to /home/saulius/struct/CIF-dictionaries/cif_core.dic
dictionary named 'cif_core.dic' version 2.4.1 from 2010-06-29.

Automatic conversion script
Id: cif_fix_values 1715 2011-07-08 13:25:40Z adriana 

The following automatic conversions were performed:

'_exptl_crystal_density_meas' value 'not measured' was changed to '?'
- the value is perceived as not measured.

Automatic conversion script
Id: cif_fix_values 3008 2015-01-20 13:52:24Z robertas 
;
_cod_original_sg_symbol_H-M 'C 2/m'
_cod_database_code 2200077
_cod_database_fobs_code 2200077

loop_
_symmetry_equiv_pos_as_xyz
'x, y, z'
'-x, y, -z'
'x+1/2, y+1/2, z'
'-x+1/2, y+1/2, -z'
'-x, -y, -z'
'x, -y, z'
'-x+1/2, -y+1/2, -z'
'x+1/2, -y+1/2, z'

loop_
_atom_site_label
_atom_site_fract_x
_atom_site_fract_y
_atom_site_fract_z
_atom_site_U_iso_or_equiv
_atom_site_adp_type
_atom_site_calc_flag
_atom_site_refinement_flags
_atom_site_occupancy
_atom_site_disorder_assembly
_atom_site_disorder_group
_atom_site_type_symbol
Ni1 .0000 .0000 .5000 .01259(14) Uani d S 1 . . Ni
O1 .05577(10) .2183(2) .39281(17) .0189(3) Uani d . 1 . . O
H1A .096(2) .161(4) .341(3) .051(8) Uiso d . 1 . . H
H1B .096(2) .297(4) .468(4) .045(8) Uiso d . 1 . . H
N1 .14602(16) .0000 .7405(3) .0145(4) Uani d S 1 . . N
C2 .1462(2) .0000 .8993(3) .0150(5) Uani d S 1 . . C
H2A .0787 .0000 .8996 .018 Uiso calc SR 1 . . H
C3 .2395(2) .0000 1.0634(3) .0146(5) Uani d S 1 . . C
C4 .3381(2) .0000 1.0642(3) .0188(5) Uani d S 1 . . C
H4A .4035 .0000 1.1742 .023 Uiso calc SR 1 . . H
C5 .3393(2) .0000 .9000(3) .0206(6) Uani d S 1 . . C
H5A .4058 .0000 .8963 .025 Uiso calc SR 1 . . H
C6 .2428(2) .0000 .7429(3) .0176(5) Uani d S 1 . . C
H6A .2445 .0000 .6316 .021 Uiso calc SR 1 . . H
C7 .2301(2) .0000 1.2347(3) .0180(5) Uani d S 1 . . C
O2 .13636(16) .0000 1.2175(2) .0263(4) Uani d S 1 . . O
O3 .31551(15) .0000 1.3817(2) .0234(4) Uani d S 1 . . O

loop_
_atom_site_aniso_label
_atom_site_aniso_U_11
_atom_site_aniso_U_22
_atom_site_aniso_U_33
_atom_site_aniso_U_12
_atom_site_aniso_U_13
_atom_site_aniso_U_23
Ni1 .0109(2) .0136(2) .0092(2) .000 .00141(18) .000
O1 .0185(7) .0198(7) .0153(7) -.0041(5) .0055(6) -.0011(5)
N1 .0149(11) .0140(10) .0117(10) .000 .0038(8) .000
C2 .0142(12) .0139(12) .0145(12) .000 .0049(10) .000
C3 .0183(13) .0082(11) .0130(12) .000 .0039(10) .000
C4 .0145(13) .0176(12) .0163(12) .000 .0007(10) .000
C5 .0127(13) .0252(14) .0220(14) .000 .0067(11) .000
C6 .0165(13) .0194(12) .0159(12) .000 .0068(11) .000
C7 .0253(15) .0111(11) .0138(12) .000 .0060(11) .000
O2 .0265(11) .0341(11) .0203(10) .000 .0127(9) .000
O3 .0277(11) .0196(9) .0119(9) .000 .0003(8) .000

loop_
_atom_type_symbol
_atom_type_description
_atom_type_scat_dispersion_real
_atom_type_scat_dispersion_imag
_atom_type_scat_source
C C .0033 .0016 'International Tables Vol C Tables 4.2.6.8 and 6.1.1.4'
H H .0000 .0000 'International Tables Vol C Tables 4.2.6.8 and 6.1.1.4'
N N .0061 .0033 'International Tables Vol C Tables 4.2.6.8 and 6.1.1.4'
O O .0106 .0060 'International Tables Vol C Tables 4.2.6.8 and 6.1.1.4'
Ni Ni .3393 1.1124 'International Tables Vol C Tables 4.2.6.8 and 6.1.1.4'

loop_
_geom_angle_atom_site_label_1
_geom_angle_atom_site_label_2
_geom_angle_atom_site_label_3
_geom_angle_site_symmetry_1
_geom_angle_site_symmetry_3
_geom_angle
_geom_angle_publ_flag
O1 Ni1 O1 6 2_556 180.0(8) no
O1 Ni1 O1 6 5_556 88.48(8) no
O1 Ni1 O1 2_556 5_556 91.52(8) no
O1 Ni1 N1 . . 91.32(5) yes
O1 Ni1 O1 . 6 91.52(8) yes
O1 Ni1 O1 2_556 . 88.48(8) no
O1 Ni1 O1 5_556 . 180.00(6) no
O1 Ni1 N1 6 . 91.32(5) no
O1 Ni1 N1 2_556 . 88.68(5) no
O1 Ni1 N1 5_556 . 88.68(5) no
O1 Ni1 N1 6 5_556 88.68(5) no
O1 Ni1 N1 2_556 5_556 91.32(5) no
O1 Ni1 N1 5_556 5_556 91.32(5) no
O1 Ni1 N1 . 5_556 88.68(5) no
N1 Ni1 N1 . 5_556 180.0 no
Ni1 O1 H1A . . 109.7(16) no
Ni1 O1 H1B . . 113.4(18) no
H1A O1 H1B . . 106(2) no
C2 N1 C6 . . 117.3(2) no
C2 N1 Ni1 . . 120.46(17) no
C6 N1 Ni1 . . 122.25(16) no
N1 C2 C3 . . 123.6(2) no
C4 C3 C2 . . 118.6(2) no
C4 C3 C7 . . 122.3(2) no
C2 C3 C7 . . 119.1(2) no
C3 C4 C5 . . 118.5(2) no
C6 C5 C4 . . 119.2(2) no
N1 C6 C5 . . 122.8(2) no
O3 C7 O2 . . 125.2(2) no
O3 C7 C3 . . 118.0(2) no
O2 C7 C3 . . 116.7(2) no

loop_
_geom_bond_atom_site_label_1
_geom_bond_atom_site_label_2
_geom_bond_site_symmetry_2
_geom_bond_distance
_geom_bond_publ_flag
Ni1 O1 6 2.0775(12) no
Ni1 O1 2_556 2.0775(12) no
Ni1 O1 5_556 2.0775(13) no
Ni1 O1 . 2.0775(12) yes
Ni1 N1 . 2.098(2) yes
Ni1 N1 5_556 2.098(2) no
O1 H1A . .95(3) no
O1 H1B . .82(3) no
N1 C2 . 1.339(3) no
N1 C6 . 1.351(3) no
C2 C3 . 1.387(3) no
C3 C4 . 1.382(4) no
C3 C7 . 1.512(3) no
C4 C5 . 1.394(4) no
C5 C6 . 1.378(4) no
C7 O3 . 1.255(3) no
C7 O2 . 1.256(3) no

loop_
_geom_hbond_atom_site_label_D
_geom_hbond_atom_site_label_H
_geom_hbond_atom_site_label_A
_geom_hbond_site_symmetry_A
_geom_hbond_distance_DH
_geom_hbond_distance_HA
_geom_hbond_distance_DA
_geom_hbond_angle_DHA
_geom_hbond_publ_flag
O1 H1A O2 1_554 .95(3) 1.77(3) 2.696(2) 161(2) yes
O1 H1B O3 7_557 .82(3) 1.89(3) 2.708(2) 173(3) yes
